data_7154498
loop_
_publ_author_name
'Reddy, Vutukuri Prakash'
'Qiu, Renhua'
'Iwasaki, Takanori'
'Kambe, Nobuaki'

_publ_section_title
;
 Nickel-catalyzed synthesis of diarylsulfides and sulfones via C-H bond
 functionalization of arylamides.
;
_journal_issue 24
_journal_name_full 'Organic &amp; biomolecular chemistry'
_journal_page_first 6803
_journal_page_last 6813
_journal_paper_doi 10.1039/c5ob00149h
_journal_volume 13
_journal_year 2015
_chemical_formula_moiety 'C31 H26 N2 O5 S2'
_chemical_formula_sum 'C31 H26 N2 O5 S2'
_chemical_formula_weight 570.68
_chemical_melting_point 549
_chemical_name_systematic 2-(4-Methylbenzenesulfonyl)-6-methyl-N-(5-(4-methylbenzenesulfonyl)quinolin-8-yl)benzamide
_space_group_IT_number 2
_symmetry_cell_setting triclinic
_symmetry_Int_Tables_number 2
_symmetry_space_group_name_Hall '-P 1'
_symmetry_space_group_name_H-M 'P -1'
_atom_sites_solution_hydrogens geom
_atom_sites_solution_primary direct
_atom_sites_solution_secondary difmap
_audit_update_record
;
2014-09-10 deposited with the CCDC.
2015-05-13 downloaded from the CCDC.
;
_cell_angle_alpha 65.7836(10)
_cell_angle_beta 78.6515(11)
_cell_angle_gamma 89.8471(12)
_cell_formula_units_Z 2
_cell_length_a 10.24960(19)
_cell_length_b 10.78136(19)
_cell_length_c 13.5184(3)
_cell_measurement_reflns_used 21953
_cell_measurement_temperature 123
_cell_measurement_theta_max 71.67
_cell_measurement_theta_min 3.67
_cell_volume 1330.66(5)
_computing_cell_refinement 'RAPID AUTO'
_computing_data_collection 'RAPID AUTO (Rigaku, ????)'
_computing_data_reduction 'RAPID AUTO'
_computing_molecular_graphics 'CrystalStructure 4.0'
_computing_publication_material 'CrystalStructure 4.0 (Rigaku, 2010)'
_computing_structure_refinement 'SHELXL97 (Sheldrick, 2008)'
_computing_structure_solution 'SHELXS97 (Sheldrick, 2008)'
_diffrn_ambient_temperature 123
_diffrn_detector_area_resol_mean 10.000
_diffrn_measured_fraction_theta_full 0.970
_diffrn_measured_fraction_theta_max 0.970
_diffrn_measurement_device_type 'Rigaku R-AXIS RAPID'
_diffrn_measurement_method \w
_diffrn_radiation_probe x-ray
_diffrn_radiation_type 'Cu K\a'
_diffrn_radiation_wavelength 1.54187
_diffrn_reflns_av_R_equivalents 0.0406
_diffrn_reflns_limit_h_max 12
_diffrn_reflns_limit_h_min -12
_diffrn_reflns_limit_k_max 13
_diffrn_reflns_limit_k_min -13
_diffrn_reflns_limit_l_max 16
_diffrn_reflns_limit_l_min -16
_diffrn_reflns_number 30171
_diffrn_reflns_theta_full 71.74
_diffrn_reflns_theta_max 71.74
_diffrn_source 'sealed X-ray tube'
_diffrn_standards_number 0
_exptl_absorpt_coefficient_mu 2.196
_exptl_absorpt_correction_T_max 0.821
_exptl_absorpt_correction_T_min 0.699
_exptl_absorpt_correction_type multi-scan
_exptl_absorpt_process_details 'ABSCOR (Rigaku, 1995)'
_exptl_crystal_colour colorless
_exptl_crystal_density_diffrn 1.424
_exptl_crystal_density_method 'not measured'
_exptl_crystal_description block
_exptl_crystal_F_000 596.00
_exptl_crystal_recrystallization_method 'Re-crystallisation from solvent: toluene'
_exptl_crystal_size_max 0.200
_exptl_crystal_size_mid 0.090
_exptl_crystal_size_min 0.090
_refine_diff_density_max 0.360
_refine_diff_density_min -0.460
_refine_ls_extinction_method none
_refine_ls_goodness_of_fit_ref 1.110
_refine_ls_hydrogen_treatment mixed
_refine_ls_number_parameters 443
_refine_ls_number_reflns 5068
_refine_ls_number_restraints 0
_refine_ls_R_factor_gt 0.0403
_refine_ls_shift/su_max 0.000
_refine_ls_structure_factor_coef Fsqd
_refine_ls_weighting_details 'w = 1/[\s^2^(Fo^2^)+(0.0630P)^2^+0.6269P] where P=(Fo^2^+2Fc^2^)/3'
_refine_ls_weighting_scheme calc
_refine_ls_wR_factor_ref 0.1212
_reflns_number_gt 4382
_reflns_number_total 5068
_reflns_threshold_expression F^2^>2.0\s(F^2^)
_cod_data_source_file c5ob00149h2.cif
_cod_data_source_block (2-Ts-6-Me-benzoyl)-5-Ts-a
_cod_depositor_comments 'Adding full bibliography for 7154496--7154499.cif.'
_cod_database_code 7154498

loop_
_symmetry_equiv_pos_site_id
_symmetry_equiv_pos_as_xyz
1 +X,+Y,+Z
2 -X,-Y,-Z

loop_
_atom_site_label
_atom_site_type_symbol
_atom_site_fract_x
_atom_site_fract_y
_atom_site_fract_z
_atom_site_U_iso_or_equiv
_atom_site_adp_type
_atom_site_occupancy
_atom_site_symmetry_multiplicity
_atom_site_calc_flag
_atom_site_refinement_flags
S1 S 0.91578(5) 0.45730(5) 0.31563(5) 0.02917(15) Uani 1.0 2 d .
S2 S 0.37095(5) 0.21326(5) -0.06587(4) 0.02151(14) Uani 1.0 2 d .
O1 O 0.71657(16) 0.19200(16) 0.33022(13) 0.0318(4) Uani 1.0 2 d .
O2 O 0.87805(16) 0.48897(16) 0.21169(13) 0.0362(4) Uani 1.0 2 d .
O3 O 0.99406(18) 0.55982(17) 0.32696(17) 0.0467(5) Uani 1.0 2 d .
O4 O 0.46255(14) 0.12383(15) -0.09189(11) 0.0261(4) Uani 1.0 2 d .
O5 O 0.34536(15) 0.33403(15) -0.15636(11) 0.0264(4) Uani 1.0 2 d .
N1 N 0.56344(18) 0.34486(19) 0.27180(15) 0.0251(4) Uani 1.0 2 d .
N2 N 0.36635(18) 0.47667(18) 0.18656(15) 0.0254(4) Uani 1.0 2 d .
C1 C 0.6527(2) 0.2854(2) 0.33599(17) 0.0236(5) Uani 1.0 2 d .
C2 C 0.6577(2) 0.3369(2) 0.42366(17) 0.0247(5) Uani 1.0 2 d .
C3 C 0.7702(3) 0.4108(3) 0.42350(18) 0.0267(5) Uani 1.0 2 d .
C4 C 0.7731(3) 0.4483(3) 0.5099(3) 0.0401(6) Uani 1.0 2 d .
C5 C 0.6630(4) 0.4119(4) 0.5972(3) 0.0495(8) Uani 1.0 2 d .
C6 C 0.5532(3) 0.3378(4) 0.5991(2) 0.0459(7) Uani 1.0 2 d .
C7 C 0.5480(3) 0.2987(3) 0.51352(19) 0.0344(6) Uani 1.0 2 d .
C8 C 0.4274(3) 0.2128(4) 0.5214(3) 0.0515(8) Uani 1.0 2 d .
C9 C 1.0043(2) 0.3106(2) 0.34591(17) 0.0238(5) Uani 1.0 2 d .
C10 C 1.0371(3) 0.2602(3) 0.26565(18) 0.0269(5) Uani 1.0 2 d .
C11 C 1.1181(3) 0.1541(3) 0.28332(18) 0.0286(5) Uani 1.0 2 d .
C12 C 1.1643(2) 0.0940(3) 0.38122(17) 0.0273(5) Uani 1.0 2 d .
C13 C 1.1257(3) 0.1428(3) 0.46233(18) 0.0306(5) Uani 1.0 2 d .
C14 C 1.0477(3) 0.2515(3) 0.44550(18) 0.0295(5) Uani 1.0 2 d .
C15 C 1.2541(3) -0.0197(3) 0.3975(3) 0.0381(6) Uani 1.0 2 d .
C16 C 0.5193(2) 0.3076(2) 0.19576(16) 0.0223(5) Uani 1.0 2 d .
C17 C 0.5680(2) 0.2056(2) 0.16593(17) 0.0236(5) Uani 1.0 2 d .
C18 C 0.5198(2) 0.1814(3) 0.08460(17) 0.0248(5) Uani 1.0 2 d .
C19 C 0.4267(2) 0.2578(2) 0.03205(16) 0.0215(5) Uani 1.0 2 d .
C20 C 0.3702(2) 0.3628(2) 0.06284(16) 0.0213(5) Uani 1.0 2 d .
C21 C 0.2718(2) 0.4462(2) 0.01567(17) 0.0248(5) Uani 1.0 2 d .
C22 C 0.2227(3) 0.5377(3) 0.05643(18) 0.0273(5) Uani 1.0 2 d .
C23 C 0.2724(3) 0.5492(3) 0.14242(19) 0.0284(5) Uani 1.0 2 d .
C24 C 0.4159(2) 0.3838(2) 0.14739(16) 0.0219(5) Uani 1.0 2 d .
C25 C 0.2175(2) 0.1171(2) 0.01251(16) 0.0228(5) Uani 1.0 2 d .
C26 C 0.2194(3) -0.0171(3) 0.09054(17) 0.0260(5) Uani 1.0 2 d .
C27 C 0.1004(3) -0.0881(3) 0.16000(18) 0.0292(5) Uani 1.0 2 d .
C28 C -0.0197(3) -0.0282(3) 0.15361(18) 0.0282(5) Uani 1.0 2 d .
C29 C -0.0194(3) 0.1051(3) 0.07400(18) 0.0284(5) Uani 1.0 2 d .
C30 C 0.0982(3) 0.1780(3) 0.00275(17) 0.0260(5) Uani 1.0 2 d .
C31 C -0.1476(3) -0.1020(3) 0.2338(2) 0.0394(6) Uani 1.0 2 d .
H1 H 0.847(4) 0.504(4) 0.506(3) 0.056(10) Uiso 1.0 2 d .
H2 H 0.667(4) 0.438(4) 0.649(3) 0.059(10) Uiso 1.0 2 d .
H3 H 0.480(4) 0.309(4) 0.658(3) 0.069(10) Uiso 1.0 2 d .
H7 H 1.001(3) 0.298(3) 0.197(3) 0.035(7) Uiso 1.0 2 d .
H8 H 1.143(3) 0.120(3) 0.226(3) 0.036(7) Uiso 1.0 2 d .
H8A H 0.3633 0.2723 0.4840 0.0617 Uiso 1.0 2 calc R
H8B H 0.3853 0.1589 0.5997 0.0617 Uiso 1.0 2 calc R
H8C H 0.4549 0.1513 0.4857 0.0617 Uiso 1.0 2 calc R
H9 H 1.154(3) 0.100(3) 0.530(2) 0.030(7) Uiso 1.0 2 d .
H10 H 1.021(3) 0.288(3) 0.503(3) 0.037(7) Uiso 1.0 2 d .
H11 H 1.346(4) 0.012(4) 0.353(4) 0.082(12) Uiso 1.0 2 d .
H12 H 1.228(4) -0.090(5) 0.374(4) 0.092(13) Uiso 1.0 2 d .
H13 H 1.252(4) -0.069(4) 0.474(3) 0.069(10) Uiso 1.0 2 d .
H14 H 0.632(3) 0.155(3) 0.1976(19) 0.027(6) Uiso 1.0 2 d .
H15 H 0.550(3) 0.112(3) 0.067(2) 0.033(7) Uiso 1.0 2 d .
H16 H 0.237(3) 0.436(3) -0.042(2) 0.030(7) Uiso 1.0 2 d .
H17 H 0.152(3) 0.599(3) 0.0266(19) 0.025(6) Uiso 1.0 2 d .
H18 H 0.242(3) 0.610(3) 0.172(3) 0.038(7) Uiso 1.0 2 d .
H19 H 0.531(3) 0.412(3) 0.279(3) 0.044(8) Uiso 1.0 2 d .
H20 H 0.299(3) -0.059(3) 0.097(2) 0.034(7) Uiso 1.0 2 d .
H21 H 0.102(3) -0.186(3) 0.213(2) 0.033(7) Uiso 1.0 2 d .
H22 H -0.104(3) 0.147(3) 0.0672(17) 0.019(6) Uiso 1.0 2 d .
H23 H 0.099(3) 0.267(3) -0.055(2) 0.029(7) Uiso 1.0 2 d .
H31A H -0.1685 -0.0675 0.2913 0.0473 Uiso 1.0 2 calc R
H31B H -0.1372 -0.2000 0.2684 0.0473 Uiso 1.0 2 calc R
H31C H -0.2204 -0.0866 0.1938 0.0473 Uiso 1.0 2 calc R

loop_
_atom_site_aniso_label
_atom_site_aniso_U_11
_atom_site_aniso_U_22
_atom_site_aniso_U_33
_atom_site_aniso_U_12
_atom_site_aniso_U_13
_atom_site_aniso_U_23
S1 0.0230(3) 0.0229(3) 0.0391(3) 0.0025(2) -0.0056(3) -0.0110(3)
S2 0.0208(3) 0.0248(3) 0.0207(3) 0.0041(2) -0.00369(18) -0.0115(2)
O1 0.0322(9) 0.0365(9) 0.0379(9) 0.0136(8) -0.0144(7) -0.0237(8)
O2 0.0308(9) 0.0342(9) 0.0325(9) 0.0102(7) -0.0042(7) -0.0043(7)
O3 0.0333(10) 0.0285(9) 0.0812(14) -0.0008(8) -0.0122(10) -0.0257(9)
O4 0.0251(8) 0.0319(8) 0.0253(8) 0.0074(7) -0.0046(6) -0.0162(7)
O5 0.0275(8) 0.0291(8) 0.0214(7) 0.0037(7) -0.0050(6) -0.0095(6)
N1 0.0249(10) 0.0272(10) 0.0304(10) 0.0076(8) -0.0087(8) -0.0178(8)
N2 0.0233(10) 0.0247(9) 0.0307(10) 0.0021(8) -0.0036(8) -0.0152(8)
C1 0.0204(11) 0.0267(11) 0.0243(10) 0.0011(9) -0.0032(8) -0.0120(9)
C2 0.0237(11) 0.0281(11) 0.0248(10) 0.0057(9) -0.0070(9) -0.0128(9)
C3 0.0261(12) 0.0288(11) 0.0326(12) 0.0088(9) -0.0103(9) -0.0183(10)
C4 0.0410(16) 0.0480(16) 0.0507(15) 0.0172(13) -0.0223(13) -0.0342(13)
C5 0.059(2) 0.073(2) 0.0433(15) 0.0321(16) -0.0237(14) -0.0451(16)
C6 0.0402(16) 0.071(2) 0.0303(13) 0.0202(15) -0.0053(11) -0.0266(13)
C7 0.0261(12) 0.0461(14) 0.0296(12) 0.0094(11) -0.0029(9) -0.0158(11)
C8 0.0296(14) 0.071(2) 0.0438(15) -0.0047(14) 0.0052(12) -0.0196(15)
C9 0.0173(10) 0.0235(10) 0.0293(11) 0.0002(8) -0.0032(8) -0.0106(9)
C10 0.0261(12) 0.0285(11) 0.0254(11) 0.0016(9) -0.0081(9) -0.0092(9)
C11 0.0287(12) 0.0291(12) 0.0280(11) 0.0009(10) -0.0035(9) -0.0131(10)
C12 0.0232(12) 0.0250(11) 0.0286(11) -0.0002(9) -0.0038(9) -0.0069(9)
C13 0.0278(12) 0.0378(13) 0.0239(11) 0.0037(10) -0.0084(9) -0.0094(10)
C14 0.0257(12) 0.0373(13) 0.0273(11) 0.0008(10) -0.0039(9) -0.0161(10)
C15 0.0373(15) 0.0326(13) 0.0392(14) 0.0115(12) -0.0088(12) -0.0097(12)
C16 0.0206(11) 0.0233(10) 0.0230(10) -0.0006(9) -0.0038(8) -0.0101(8)
C17 0.0219(11) 0.0255(11) 0.0258(10) 0.0063(9) -0.0067(9) -0.0123(9)
C18 0.0237(11) 0.0251(11) 0.0272(11) 0.0051(9) -0.0038(9) -0.0133(9)
C19 0.0216(11) 0.0226(10) 0.0210(10) 0.0007(9) -0.0016(8) -0.0112(8)
C20 0.0198(11) 0.0202(10) 0.0224(10) 0.0004(8) -0.0008(8) -0.0091(8)
C21 0.0233(11) 0.0245(11) 0.0237(10) 0.0001(9) -0.0036(9) -0.0079(9)
C22 0.0248(12) 0.0239(11) 0.0318(11) 0.0059(9) -0.0058(9) -0.0104(9)
C23 0.0285(12) 0.0259(11) 0.0343(12) 0.0063(10) -0.0044(9) -0.0172(10)
C24 0.0205(11) 0.0211(10) 0.0218(10) -0.0003(8) -0.0005(8) -0.0084(8)
C25 0.0227(11) 0.0266(11) 0.0220(10) 0.0014(9) -0.0033(8) -0.0135(9)
C26 0.0274(12) 0.0279(11) 0.0261(11) 0.0065(10) -0.0056(9) -0.0146(9)
C27 0.0330(13) 0.0292(12) 0.0260(11) 0.0001(10) -0.0041(9) -0.0132(10)
C28 0.0264(12) 0.0354(12) 0.0265(11) -0.0021(10) -0.0007(9) -0.0187(10)
C29 0.0227(12) 0.0392(13) 0.0291(11) 0.0028(10) -0.0066(9) -0.0195(10)
C30 0.0277(12) 0.0299(12) 0.0250(11) 0.0061(10) -0.0070(9) -0.0155(10)
C31 0.0300(14) 0.0512(16) 0.0343(13) -0.0075(12) 0.0027(10) -0.0194(12)

loop_
_atom_type_symbol
_atom_type_description
_atom_type_scat_dispersion_real
_atom_type_scat_dispersion_imag
_atom_type_scat_source
C C 0.0181 0.0091
;
International Tables for Crystallography
(1992, Vol. C, Tables 4.2.6.8 and 6.1.1.4)
;
H H 0.0000 0.0000
;
International Tables for Crystallography
(1992, Vol. C, Table 6.1.1.4)
;
N N 0.0311 0.0180
;
International Tables for Crystallography
(1992, Vol. C, Tables 4.2.6.8 and 6.1.1.4)
;
O O 0.0492 0.0322
;
International Tables for Crystallography
(1992, Vol. C, Tables 4.2.6.8 and 6.1.1.4)
;
S S 0.3331 0.5567
;
International Tables for Crystallography
(1992, Vol. C, Tables 4.2.6.8 and 6.1.1.4)
;

loop_
_geom_angle_atom_site_label_1
_geom_angle_atom_site_label_2
_geom_angle_atom_site_label_3
_geom_angle
_geom_angle_publ_flag
O2 S1 O3 118.80(11) yes
O2 S1 C3 109.48(11) yes
O2 S1 C9 107.90(12) yes
O3 S1 C3 106.29(13) yes
O3 S1 C9 107.89(12) yes
C3 S1 C9 105.75(10) yes
O4 S2 O5 118.11(9) yes
O4 S2 C19 107.81(10) yes
O4 S2 C25 108.61(10) yes
O5 S2 C19 110.23(11) yes
O5 S2 C25 108.97(10) yes
C19 S2 C25 101.86(11) yes
C1 N1 C16 128.6(3) yes
C23 N2 C24 117.7(3) yes
O1 C1 N1 124.1(3) yes
O1 C1 C2 121.9(2) yes
N1 C1 C2 113.8(2) yes
C1 C2 C3 123.09(19) yes
C1 C2 C7 117.5(3) yes
C3 C2 C7 119.2(3) yes
S1 C3 C2 122.0(2) yes
S1 C3 C4 117.09(19) yes
C2 C3 C4 120.9(2) yes
C3 C4 C5 119.3(3) yes
C4 C5 C6 120.3(4) yes
C5 C6 C7 121.5(3) yes
C2 C7 C6 118.8(3) yes
C2 C7 C8 121.6(3) yes
C6 C7 C8 119.5(3) yes
S1 C9 C10 118.46(17) yes
S1 C9 C14 120.7(2) yes
C10 C9 C14 120.7(2) yes
C9 C10 C11 119.2(3) yes
C10 C11 C12 121.4(3) yes
C11 C12 C13 118.3(3) yes
C11 C12 C15 120.3(3) yes
C13 C12 C15 121.4(3) yes
C12 C13 C14 121.4(3) yes
C9 C14 C13 118.9(3) yes
N1 C16 C17 124.7(2) yes
N1 C16 C24 115.4(2) yes
C17 C16 C24 119.9(3) yes
C16 C17 C18 119.6(2) yes
C17 C18 C19 121.9(3) yes
S2 C19 C18 117.3(2) yes
S2 C19 C20 122.15(16) yes
C18 C19 C20 120.4(3) yes
C19 C20 C21 125.3(3) yes
C19 C20 C24 117.45(19) yes
C21 C20 C24 117.3(3) yes
C20 C21 C22 119.0(3) yes
C21 C22 C23 119.5(3) yes
N2 C23 C22 123.6(3) yes
N2 C24 C16 116.6(3) yes
N2 C24 C20 122.9(2) yes
C16 C24 C20 120.6(3) yes
S2 C25 C26 118.84(17) yes
S2 C25 C30 120.08(15) yes
C26 C25 C30 120.89(18) yes
C25 C26 C27 119.0(2) yes
C26 C27 C28 121.10(19) yes
C27 C28 C29 118.86(18) yes
C27 C28 C31 121.10(19) yes
C29 C28 C31 120.0(2) yes
C28 C29 C30 121.2(2) yes
C25 C30 C29 118.94(19) yes
C1 N1 H19 116(3) no
C16 N1 H19 116(3) no
C3 C4 H1 120(2) no
C5 C4 H1 121(3) no
C4 C5 H2 117(2) no
C6 C5 H2 122(2) no
C5 C6 H3 122(3) no
C7 C6 H3 117(3) no
C7 C8 H8A 109.473 no
C7 C8 H8B 109.478 no
C7 C8 H8C 109.473 no
H8A C8 H8B 109.466 no
H8A C8 H8C 109.471 no
H8B C8 H8C 109.467 no
C9 C10 H7 120.5(18) no
C11 C10 H7 120.3(18) no
C10 C11 H8 119.1(16) no
C12 C11 H8 119.5(16) no
C12 C13 H9 118.5(18) no
C14 C13 H9 120.1(18) no
C9 C14 H10 119.5(15) no
C13 C14 H10 121.6(15) no
C12 C15 H11 113(3) no
C12 C15 H12 116(3) no
C12 C15 H13 110(3) no
H11 C15 H12 101(4) no
H11 C15 H13 113(4) no
H12 C15 H13 104(4) no
C16 C17 H14 121(2) no
C18 C17 H14 120(2) no
C17 C18 H15 119.7(18) no
C19 C18 H15 118.4(18) no
C20 C21 H16 120.4(16) no
C22 C21 H16 120.5(16) no
C21 C22 H17 122.4(18) no
C23 C22 H17 118.1(18) no
N2 C23 H18 114.6(18) no
C22 C23 H18 121.9(18) no
C25 C26 H20 121.4(13) no
C27 C26 H20 119.5(13) no
C26 C27 H21 118.5(14) no
C28 C27 H21 120.3(14) no
C28 C29 H22 119.6(11) no
C30 C29 H22 119.2(11) no
C25 C30 H23 119.3(15) no
C29 C30 H23 121.6(15) no
C28 C31 H31A 109.471 no
C28 C31 H31B 109.471 no
C28 C31 H31C 109.469 no
H31A C31 H31B 109.474 no
H31A C31 H31C 109.475 no
H31B C31 H31C 109.468 no

loop_
_geom_bond_atom_site_label_1
_geom_bond_atom_site_label_2
_geom_bond_distance
_geom_bond_publ_flag
S1 O2 1.435(2) yes
S1 O3 1.443(3) yes
S1 C3 1.775(2) yes
S1 C9 1.761(3) yes
S2 O4 1.4416(18) yes
S2 O5 1.4417(14) yes
S2 C19 1.769(3) yes
S2 C25 1.767(2) yes
O1 C1 1.221(3) yes
N1 C1 1.361(3) yes
N1 C16 1.395(4) yes
N2 C23 1.317(3) yes
N2 C24 1.367(4) yes
C1 C2 1.510(4) yes
C2 C3 1.403(4) yes
C2 C7 1.401(3) yes
C3 C4 1.389(5) yes
C4 C5 1.386(4) yes
C5 C6 1.371(5) yes
C6 C7 1.395(5) yes
C7 C8 1.507(5) yes
C9 C10 1.387(4) yes
C9 C14 1.395(4) yes
C10 C11 1.380(4) yes
C11 C12 1.391(4) yes
C12 C13 1.391(4) yes
C12 C15 1.500(4) yes
C13 C14 1.383(4) yes
C16 C17 1.379(4) yes
C16 C24 1.433(3) yes
C17 C18 1.404(4) yes
C18 C19 1.370(3) yes
C19 C20 1.441(4) yes
C20 C21 1.418(3) yes
C20 C24 1.414(4) yes
C21 C22 1.366(4) yes
C22 C23 1.407(4) yes
C25 C26 1.401(3) yes
C25 C30 1.390(4) yes
C26 C27 1.386(3) yes
C27 C28 1.390(4) yes
C28 C29 1.397(3) yes
C28 C31 1.505(3) yes
C29 C30 1.388(3) yes
N1 H19 0.83(4) no
C4 H1 0.95(4) no
C5 H2 0.86(5) no
C6 H3 0.93(4) no
C8 H8A 0.980 no
C8 H8B 0.980 no
C8 H8C 0.980 no
C10 H7 0.99(3) no
C11 H8 0.97(4) no
C13 H9 0.94(3) no
C14 H10 1.00(4) no
C15 H11 0.99(4) no
C15 H12 0.99(6) no
C15 H13 0.95(4) no
C17 H14 0.91(3) no
C18 H15 0.91(3) no
C21 H16 0.96(4) no
C22 H17 1.00(3) no
C23 H18 0.92(4) no
C26 H20 0.93(3) no
C27 H21 1.01(3) no
C29 H22 0.98(3) no
C30 H23 0.96(3) no
C31 H31A 0.980 no
C31 H31B 0.980 no
C31 H31C 0.980 no

loop_
_geom_contact_atom_site_label_1
_geom_contact_atom_site_label_2
_geom_contact_distance
_geom_contact_publ_flag
_geom_contact_site_symmetry_2
S1 O1 3.435(2) no .
S1 C1 3.178(3) no .
S2 C21 3.220(3) no .
O1 O2 3.215(3) no .
O1 C3 3.190(4) no .
O1 C7 3.330(4) no .
O1 C9 3.296(3) no .
O1 C10 3.234(3) no .
O1 C16 2.919(3) no .
O1 C17 2.887(4) no .
O2 N1 3.381(3) no .
O2 C1 2.907(3) no .
O2 C2 3.101(3) no .
O2 C10 2.872(3) no .
O3 C4 2.840(3) no .
O3 C14 3.145(3) no .
O4 C18 2.861(4) no .
O4 C26 3.022(3) no .
O5 C20 3.161(3) no .
O5 C21 3.008(4) no .
O5 C30 2.964(3) no .
N1 N2 2.643(3) no .
N1 C3 3.481(4) no .
N1 C7 3.068(4) no .
N1 C8 3.095(4) no .
N2 C21 2.809(4) no .
C1 C8 2.890(4) no .
C1 C17 3.032(4) no .
C2 C5 2.787(5) no .
C2 C9 3.546(3) no .
C3 C6 2.758(4) no .
C3 C14 3.319(4) no .
C4 C7 2.799(5) no .
C9 C12 2.782(4) no .
C10 C13 2.771(4) no .
C11 C14 2.773(4) no .
C16 C19 2.809(4) no .
C16 C23 3.585(3) no .
C17 C20 2.842(3) no .
C18 C24 2.787(4) no .
C18 C25 3.575(4) no .
C19 C26 3.373(4) no .
C20 C23 2.747(4) no .
C20 C25 3.442(4) no .
C21 C30 3.482(4) no .
C22 C24 2.730(3) no .
C25 C28 2.783(3) no .
C26 C29 2.780(4) no .
C27 C30 2.786(3) no .
O1 C15 3.451(4) no 2_756
O2 O5 2.987(3) no 2_665
O2 C21 3.519(3) no 2_665
O2 C30 3.542(3) no 2_665
O3 C4 3.533(4) no 2_766
O3 C23 3.436(3) no 1_655
O3 C27 3.566(3) no 1_665
O4 O4 3.0313(19) no 2_655
O4 C18 3.257(3) no 2_655
O4 C26 3.455(3) no 2_655
O5 O2 2.987(3) no 2_665
O5 N1 3.210(3) no 2_665
O5 N2 3.455(3) no 2_665
O5 C6 3.547(4) no 1_554
N1 O5 3.210(3) no 2_665
N2 O5 3.455(3) no 2_665
N2 C5 3.551(5) no 2_666
N2 C19 3.472(3) no 2_665
C2 C15 3.524(4) no 2_756
C4 O3 3.533(4) no 2_766
C5 N2 3.551(5) no 2_666
C6 O5 3.547(4) no 1_556
C7 C15 3.546(4) no 2_756
C8 C13 3.499(5) no 1_455
C10 C21 3.535(3) no 1_655
C10 C22 3.397(3) no 1_655
C10 C23 3.536(3) no 1_655
C11 C20 3.481(3) no 1_655
C11 C24 3.595(3) no 1_655
C11 C28 3.571(5) no 1_655
C13 C8 3.499(5) no 1_655
C15 O1 3.451(4) no 2_756
C15 C2 3.524(4) no 2_756
C15 C7 3.546(4) no 2_756
C16 C21 3.346(3) no 2_665
C17 C22 3.459(3) no 2_665
C18 O4 3.257(3) no 2_655
C18 C23 3.541(3) no 2_665
C19 N2 3.472(3) no 2_665
C19 C23 3.542(3) no 2_665
C20 C11 3.481(3) no 1_455
C20 C20 3.586(3) no 2_665
C20 C24 3.400(3) no 2_665
C21 O2 3.519(3) no 2_665
C21 C10 3.535(3) no 1_455
C21 C16 3.346(3) no 2_665
C21 C24 3.522(3) no 2_665
C22 C10 3.397(3) no 1_455
C22 C17 3.459(3) no 2_665
C23 O3 3.436(3) no 1_455
C23 C10 3.536(3) no 1_455
C23 C18 3.541(3) no 2_665
C23 C19 3.542(3) no 2_665
C24 C11 3.595(3) no 1_455
C24 C20 3.400(3) no 2_665
C24 C21 3.522(3) no 2_665
C26 O4 3.455(3) no 2_655
C27 O3 3.566(3) no 1_445
C27 C29 3.498(4) no 2_555
C28 C11 3.571(5) no 1_455
C28 C29 3.453(4) no 2_555
C28 C30 3.347(4) no 2_555
C29 C27 3.498(4) no 2_555
C29 C28 3.453(4) no 2_555
C29 C29 3.563(5) no 2_555
C30 O2 3.542(3) no 2_665
C30 C28 3.347(4) no 2_555
C30 C31 3.558(5) no 2_555
C31 C30 3.558(5) no 2_555
S1 H1 2.78(4) no .
S1 H7 2.82(4) no .
S1 H10 2.86(3) no .
S2 H15 2.73(3) no .
S2 H16 2.86(3) no .
S2 H20 2.84(3) no .
S2 H23 2.84(3) no .
O1 H7 3.05(3) no .
O1 H8C 2.9723 no .
O1 H14 2.31(3) no .
O1 H19 2.98(3) no .
O2 H7 2.47(3) no .
O2 H19 3.50(3) no .
O3 H1 2.42(3) no .
O3 H10 2.98(3) no .
O4 H15 2.43(3) no .
O4 H20 2.73(2) no .
O5 H16 2.35(3) no .
O5 H23 2.57(3) no .
N1 H8A 2.9830 no .
N1 H8C 2.7843 no .
N1 H14 2.67(3) no .
N2 H17 3.28(3) no .
N2 H19 2.24(3) no .
C1 H8A 3.2020 no .
C1 H8C 2.5094 no .
C1 H14 2.80(3) no .
C2 H1 3.28(4) no .
C2 H3 3.23(4) no .
C2 H8A 2.9715 no .
C2 H8B 3.2873 no .
C2 H8C 2.6433 no .
C2 H19 2.42(4) no .
C3 H2 3.15(4) no .
C3 H10 3.07(3) no .
C3 H19 3.42(4) no .
C4 H3 3.24(3) no .
C4 H10 3.08(3) no .
C6 H1 3.25(3) no .
C6 H8A 2.9683 no .
C6 H8B 2.5847 no .
C6 H8C 3.2493 no .
C7 H2 3.19(5) no .
C7 H19 2.94(3) no .
C8 H3 2.60(5) no .
C8 H19 3.06(3) no .
C9 H8 3.26(4) no .
C9 H9 3.25(3) no .
C10 H10 3.31(4) no .
C11 H9 3.24(3) no .
C11 H11 2.89(4) no .
C11 H12 2.75(4) no .
C11 H13 3.26(4) no .
C12 H7 3.31(3) no .
C12 H10 3.33(3) no .
C13 H8 3.27(4) no .
C13 H11 3.11(5) no .
C13 H12 3.29(5) no .
C13 H13 2.58(4) no .
C14 H7 3.31(3) no .
C15 H8 2.67(3) no .
C15 H9 2.66(3) no .
C16 H8C 3.4944 no .
C16 H15 3.22(4) no .
C17 H19 3.16(4) no .
C18 H20 3.37(3) no .
C19 H14 3.23(3) no .
C19 H16 2.76(3) no .
C19 H20 3.35(3) no .
C20 H15 3.25(3) no .
C20 H17 3.33(3) no .
C21 H18 3.23(4) no .
C21 H23 3.16(3) no .
C23 H16 3.27(4) no .
C23 H19 3.50(3) no .
C24 H14 3.26(3) no .
C24 H16 3.30(3) no .
C24 H18 3.10(3) no .
C24 H19 2.43(4) no .
C25 H16 3.20(3) no .
C25 H21 3.31(2) no .
C25 H22 3.28(3) no .
C26 H15 3.57(3) no .
C26 H23 3.29(3) no .
C27 H22 3.29(3) no .
C27 H31A 3.0316 no .
C27 H31B 2.5871 no .
C27 H31C 3.2300 no .
C28 H20 3.25(3) no .
C28 H23 3.30(2) no .
C29 H21 3.32(3) no .
C29 H31A 2.8621 no .
C29 H31B 3.2962 no .
C29 H31C 2.6648 no .
C30 H16 2.90(3) no .
C30 H20 3.27(3) no .
C31 H21 2.71(3) no .
C31 H22 2.673(18) no .
H1 H2 2.26(4) no .
H1 H10 2.95(5) no .
H2 H3 2.32(6) no .
H3 H8A 3.0055 no .
H3 H8B 2.3589 no .
H3 H8C 3.4518 no .
H7 H8 2.35(4) no .
H8 H11 2.90(5) no .
H8 H12 2.62(5) no .
H8 H13 3.53(5) no .
H8A H19 2.7633 no .
H8C H19 3.0086 no .
H9 H10 2.38(4) no .
H9 H11 3.25(6) no .
H9 H12 3.49(7) no .
H9 H13 2.39(5) no .
H14 H15 2.31(5) no .
H14 H19 3.47(5) no .
H15 H20 3.03(4) no .
H16 H17 2.39(4) no .
H16 H23 2.39(5) no .
H17 H18 2.37(5) no .
H20 H21 2.33(4) no .
H21 H31A 3.2196 no .
H21 H31B 2.4023 no .
H21 H31C 3.4952 no .
H22 H23 2.37(3) no .
H22 H31A 2.9064 no .
H22 H31B 3.5824 no .
H22 H31C 2.5284 no .
S1 H18 3.53(3) no 1_655
S1 H23 3.58(3) no 2_665
S1 H31B 3.5415 no 1_665
S2 H3 3.38(4) no 1_554
S2 H31C 3.1994 no 2_555
O1 H9 3.37(3) no 2_756
O1 H13 2.51(4) no 2_756
O1 H31A 3.2309 no 1_655
O2 H16 2.62(3) no 2_665
O2 H17 3.22(2) no 1_655
O2 H23 2.58(3) no 2_665
O3 H1 2.90(4) no 2_766
O3 H2 3.55(4) no 2_766
O3 H10 3.31(4) no 2_766
O3 H18 2.85(3) no 1_655
O3 H21 2.64(3) no 1_665
O3 H31B 2.8033 no 1_665
O4 H3 3.11(4) no 1_554
O4 H15 2.42(3) no 2_655
O4 H20 2.54(3) no 2_655
O4 H31C 3.1661 no 2_555
O5 H3 2.73(4) no 1_554
O5 H19 2.70(3) no 2_665
O5 H31B 3.4668 no 2_555
O5 H31C 3.2239 no 2_555
N1 H16 3.30(2) no 2_665
N2 H2 2.70(5) no 2_666
C1 H13 3.01(4) no 2_756
C2 H12 3.35(4) no 2_756
C2 H13 2.89(4) no 2_756
C3 H12 3.42(4) no 2_756
C3 H13 3.35(4) no 2_756
C4 H8A 3.3429 no 2_666
C4 H10 3.47(3) no 2_766
C4 H12 3.52(5) no 2_756
C5 H8A 3.1492 no 2_666
C5 H12 3.53(5) no 2_756
C5 H18 3.37(4) no 2_666
C5 H19 3.41(4) no 2_666
C6 H12 3.43(5) no 2_756
C7 H11 3.38(4) no 2_756
C7 H12 3.34(4) no 2_756
C7 H13 3.18(4) no 2_756
C8 H9 3.01(3) no 1_455
C8 H11 3.51(4) no 2_756
C8 H31A 3.1664 no 2_556
C9 H13 3.45(3) no 2_756
C12 H9 3.60(3) no 2_756
C13 H8A 2.9325 no 1_655
C13 H8B 3.5738 no 1_655
C13 H8C 3.4554 no 1_655
C13 H31A 3.2091 no 2_656
C14 H1 3.20(4) no 2_766
C14 H8A 3.3979 no 1_655
C14 H12 3.29(4) no 2_756
C14 H13 3.38(4) no 2_756
C15 H8C 3.4421 no 1_655
C16 H11 3.29(4) no 1_455
C16 H16 3.39(3) no 2_665
C17 H11 3.06(4) no 1_455
C17 H17 3.47(2) no 2_665
C17 H22 3.52(3) no 1_655
C18 H11 3.42(4) no 1_455
C18 H20 3.48(3) no 2_655
C19 H8 3.38(3) no 1_455
C20 H8 3.23(3) no 1_455
C21 H7 3.22(3) no 1_455
C21 H8 3.54(3) no 1_455
C22 H7 3.12(3) no 1_455
C22 H22 3.45(2) no 2_565
C23 H2 3.07(4) no 2_666
C25 H8 2.86(3) no 1_455
C25 H31C 2.9339 no 2_555
C26 H8 2.80(4) no 1_455
C26 H12 3.60(5) no 1_455
C26 H15 3.31(3) no 2_655
C26 H22 3.37(3) no 2_555
C26 H31C 3.5334 no 2_555
C27 H8 2.80(4) no 1_455
C27 H12 3.39(5) no 1_455
C27 H18 3.52(3) no 1_545
C27 H22 3.38(3) no 2_555
C28 H8 2.87(4) no 1_455
C28 H23 3.51(4) no 2_555
C29 H7 3.19(4) no 1_455
C29 H8 2.94(4) no 1_455
C29 H17 3.32(3) no 2_565
C30 H7 3.37(4) no 1_455
C30 H8 2.95(3) no 1_455
C30 H17 3.48(3) no 2_565
C30 H31B 3.5161 no 2_555
C30 H31C 3.2295 no 2_555
C31 H8B 2.8454 no 2_556
C31 H9 3.19(3) no 2_656
C31 H14 3.51(3) no 1_455
C31 H23 3.51(4) no 2_555
H1 O3 2.90(4) no 2_766
H1 C14 3.20(4) no 2_766
H1 H1 3.11(5) no 2_766
H1 H8A 3.2537 no 2_666
H1 H10 2.57(5) no 2_766
H1 H31B 3.4469 no 1_665
H2 O3 3.55(4) no 2_766
H2 N2 2.70(5) no 2_666
H2 C23 3.07(4) no 2_666
H2 H8A 2.9505 no 2_666
H2 H18 2.63(5) no 2_666
H2 H19 2.86(5) no 2_666
H3 S2 3.38(4) no 1_556
H3 O4 3.11(4) no 1_556
H3 O5 2.73(4) no 1_556
H3 H19 3.44(6) no 2_666
H3 H31B 3.5231 no 2_556
H3 H31C 3.2927 no 2_556
H7 C21 3.22(3) no 1_655
H7 C22 3.12(3) no 1_655
H7 C29 3.19(4) no 1_655
H7 C30 3.37(4) no 1_655
H7 H16 3.40(4) no 1_655
H7 H17 3.27(3) no 1_655
H7 H17 3.46(4) no 2_665
H7 H22 3.16(5) no 1_655
H7 H23 3.52(5) no 1_655
H8 C19 3.38(3) no 1_655
H8 C20 3.23(3) no 1_655
H8 C21 3.54(3) no 1_655
H8 C25 2.86(3) no 1_655
H8 C26 2.80(4) no 1_655
H8 C27 2.80(4) no 1_655
H8 C28 2.87(4) no 1_655
H8 C29 2.94(4) no 1_655
H8 C30 2.95(3) no 1_655
H8 H20 3.31(5) no 1_655
H8 H21 3.41(5) no 1_655
H8 H22 3.57(4) no 1_655
H8 H23 3.60(4) no 1_655
H8 H31A 3.5369 no 1_655
H8A C4 3.3429 no 2_666
H8A C5 3.1492 no 2_666
H8A C13 2.9325 no 1_455
H8A C14 3.3979 no 1_455
H8A H1 3.2537 no 2_666
H8A H2 2.9505 no 2_666
H8A H9 2.6388 no 1_455
H8A H10 3.4743 no 1_455
H8A H31A 3.1974 no 2_556
H8A H31B 3.4640 no 2_556
H8B C13 3.5738 no 1_455
H8B C31 2.8454 no 2_556
H8B H9 2.8755 no 1_455
H8B H11 3.3278 no 2_756
H8B H14 3.3439 no 2_656
H8B H31A 2.3691 no 2_556
H8B H31B 2.9497 no 2_556
H8B H31C 2.7606 no 2_556
H8C C13 3.4554 no 1_455
H8C C15 3.4421 no 1_455
H8C H8C 3.2761 no 2_656
H8C H9 3.0265 no 1_455
H8C H11 3.1259 no 1_455
H8C H11 3.2570 no 2_756
H8C H13 3.2337 no 1_455
H8C H13 3.2171 no 2_756
H8C H31A 3.5801 no 2_556
H9 O1 3.37(3) no 2_756
H9 C8 3.01(3) no 1_655
H9 C12 3.60(3) no 2_756
H9 C31 3.19(3) no 2_656
H9 H8A 2.6388 no 1_655
H9 H8B 2.8755 no 1_655
H9 H8C 3.0265 no 1_655
H9 H31A 2.3293 no 2_656
H9 H31B 3.2924 no 2_656
H10 O3 3.31(4) no 2_766
H10 C4 3.47(3) no 2_766
H10 H1 2.57(5) no 2_766
H10 H8A 3.4743 no 1_655
H10 H12 3.05(5) no 2_756
H10 H13 3.55(5) no 2_756
H10 H21 3.49(4) no 2_656
H10 H31A 3.4443 no 2_656
H10 H31B 3.3019 no 2_656
H11 C7 3.38(4) no 2_756
H11 C8 3.51(4) no 2_756
H11 C16 3.29(4) no 1_655
H11 C17 3.06(4) no 1_655
H11 C18 3.42(4) no 1_655
H11 H8B 3.3278 no 2_756
H11 H8C 3.1259 no 1_655
H11 H8C 3.2570 no 2_756
H11 H14 3.21(4) no 1_655
H12 C2 3.35(4) no 2_756
H12 C3 3.42(4) no 2_756
H12 C4 3.52(5) no 2_756
H12 C5 3.53(5) no 2_756
H12 C6 3.43(5) no 2_756
H12 C7 3.34(4) no 2_756
H12 C14 3.29(4) no 2_756
H12 C26 3.60(5) no 1_655
H12 C27 3.39(5) no 1_655
H12 H10 3.05(5) no 2_756
H12 H20 3.54(6) no 1_655
H12 H21 3.23(7) no 1_655
H13 O1 2.51(4) no 2_756
H13 C1 3.01(4) no 2_756
H13 C2 2.89(4) no 2_756
H13 C3 3.35(4) no 2_756
H13 C7 3.18(4) no 2_756
H13 C9 3.45(3) no 2_756
H13 C14 3.38(4) no 2_756
H13 H8C 3.2337 no 1_655
H13 H8C 3.2171 no 2_756
H13 H10 3.55(5) no 2_756
H14 C31 3.51(3) no 1_655
H14 H8B 3.3439 no 2_656
H14 H11 3.21(4) no 1_455
H14 H17 3.45(3) no 2_665
H14 H22 2.95(4) no 1_655
H14 H31A 3.1692 no 1_655
H14 H31C 3.0210 no 1_655
H15 O4 2.42(3) no 2_655
H15 C26 3.31(3) no 2_655
H15 H20 2.71(4) no 2_655
H15 H22 3.57(4) no 1_655
H15 H31C 3.4130 no 1_655
H16 O2 2.62(3) no 2_665
H16 N1 3.30(2) no 2_665
H16 C16 3.39(3) no 2_665
H16 H7 3.40(4) no 1_455
H16 H19 3.36(4) no 2_665
H17 O2 3.22(2) no 1_455
H17 C17 3.47(2) no 2_665
H17 C29 3.32(3) no 2_565
H17 C30 3.48(3) no 2_565
H17 H7 3.27(3) no 1_455
H17 H7 3.46(4) no 2_665
H17 H14 3.45(3) no 2_665
H17 H22 2.60(3) no 2_565
H17 H23 2.98(4) no 2_565
H18 S1 3.53(3) no 1_455
H18 O3 2.85(3) no 1_455
H18 C5 3.37(4) no 2_666
H18 C27 3.52(3) no 1_565
H18 H2 2.63(5) no 2_666
H18 H20 3.31(4) no 1_565
H18 H21 2.81(5) no 1_565
H19 O5 2.70(3) no 2_665
H19 C5 3.41(4) no 2_666
H19 H2 2.86(5) no 2_666
H19 H3 3.44(6) no 2_666
H19 H16 3.36(4) no 2_665
H20 O4 2.54(3) no 2_655
H20 C18 3.48(3) no 2_655
H20 H8 3.31(5) no 1_455
H20 H12 3.54(6) no 1_455
H20 H15 2.71(4) no 2_655
H20 H18 3.31(4) no 1_545
H21 O3 2.64(3) no 1_445
H21 H8 3.41(5) no 1_455
H21 H10 3.49(4) no 2_656
H21 H12 3.23(7) no 1_455
H21 H18 2.81(5) no 1_545
H21 H23 3.58(5) no 2_555
H22 C17 3.52(3) no 1_455
H22 C22 3.45(2) no 2_565
H22 C26 3.37(3) no 2_555
H22 C27 3.38(3) no 2_555
H22 H7 3.16(5) no 1_455
H22 H8 3.57(4) no 1_455
H22 H14 2.95(4) no 1_455
H22 H15 3.57(4) no 1_455
H22 H17 2.60(3) no 2_565
H23 S1 3.58(3) no 2_665
H23 O2 2.58(3) no 2_665
H23 C28 3.51(4) no 2_555
H23 C31 3.51(4) no 2_555
H23 H7 3.52(5) no 1_455
H23 H8 3.60(4) no 1_455
H23 H17 2.98(4) no 2_565
H23 H21 3.58(5) no 2_555
H23 H31B 3.2014 no 2_555
H23 H31C 3.3052 no 2_555
H31A O1 3.2309 no 1_455
H31A C8 3.1664 no 2_556
H31A C13 3.2091 no 2_656
H31A H8 3.5369 no 1_455
H31A H8A 3.1974 no 2_556
H31A H8B 2.3691 no 2_556
H31A H8C 3.5801 no 2_556
H31A H9 2.3293 no 2_656
H31A H10 3.4443 no 2_656
H31A H14 3.1692 no 1_455
H31B S1 3.5415 no 1_445
H31B O3 2.8033 no 1_445
H31B O5 3.4668 no 2_555
H31B C30 3.5161 no 2_555
H31B H1 3.4469 no 1_445
H31B H3 3.5231 no 2_556
H31B H8A 3.4640 no 2_556
H31B H8B 2.9497 no 2_556
H31B H9 3.2924 no 2_656
H31B H10 3.3019 no 2_656
H31B H23 3.2014 no 2_555
H31C S2 3.1994 no 2_555
H31C O4 3.1661 no 2_555
H31C O5 3.2239 no 2_555
H31C C25 2.9339 no 2_555
H31C C26 3.5334 no 2_555
H31C C30 3.2295 no 2_555
H31C H3 3.2927 no 2_556
H31C H8B 2.7606 no 2_556
H31C H14 3.0210 no 1_455
H31C H15 3.4130 no 1_455
H31C H23 3.3052 no 2_555

loop_
_geom_hbond_atom_site_label_D
_geom_hbond_atom_site_label_H
_geom_hbond_atom_site_label_A
_geom_hbond_distance_DA
_geom_hbond_distance_DH
_geom_hbond_distance_HA
_geom_hbond_angle_DHA
_geom_hbond_publ_flag
N1 H19 N2 2.643(3) 0.830 2.24(4) 110(3) no

loop_
_geom_torsion_atom_site_label_1
_geom_torsion_atom_site_label_2
_geom_torsion_atom_site_label_3
_geom_torsion_atom_site_label_4
_geom_torsion
_geom_torsion_publ_flag
O2 S1 C3 C2 35.84(19) no
O2 S1 C3 C4 -145.46(14) no
O2 S1 C9 C10 7.37(17) no
O2 S1 C9 C14 -176.63(13) no
O3 S1 C3 C2 165.32(15) no
O3 S1 C3 C4 -15.98(18) no
O3 S1 C9 C10 -122.15(16) no
O3 S1 C9 C14 53.85(17) no
C3 S1 C9 C10 124.44(15) no
C3 S1 C9 C14 -59.55(18) no
C9 S1 C3 C2 -80.16(18) no
C9 S1 C3 C4 98.53(17) no
O4 S2 C19 C18 -14.76(14) no
O4 S2 C19 C20 170.04(11) no
O4 S2 C25 C26 37.3(2) no
O4 S2 C25 C30 -147.87(17) no
O5 S2 C19 C18 -145.00(11) no
O5 S2 C19 C20 39.81(15) no
O5 S2 C25 C26 167.18(16) no
O5 S2 C25 C30 -18.0(3) no
C19 S2 C25 C26 -76.35(19) no
C19 S2 C25 C30 98.52(19) no
C25 S2 C19 C18 99.44(13) no
C25 S2 C19 C20 -75.75(14) no
C1 N1 C16 C17 -5.1(3) no
C1 N1 C16 C24 175.02(15) no
C16 N1 C1 O1 5.4(3) no
C16 N1 C1 C2 -169.39(15) no
C23 N2 C24 C16 179.15(14) no
C23 N2 C24 C20 -0.3(3) no
C24 N2 C23 C22 -1.1(3) no
O1 C1 C2 C3 70.7(3) no
O1 C1 C2 C7 -104.0(3) no
N1 C1 C2 C3 -114.3(2) no
N1 C1 C2 C7 71.0(2) no
C1 C2 C3 S1 2.9(3) no
C1 C2 C3 C4 -175.77(17) no
C1 C2 C7 C6 176.19(17) no
C1 C2 C7 C8 -1.7(3) no
C3 C2 C7 C6 1.3(3) no
C3 C2 C7 C8 -176.62(18) no
C7 C2 C3 S1 177.48(17) no
C7 C2 C3 C4 -1.2(3) no
S1 C3 C4 C5 -178.68(16) no
C2 C3 C4 C5 0.0(4) no
C3 C4 C5 C6 1.0(4) no
C4 C5 C6 C7 -0.9(5) no
C5 C6 C7 C2 -0.3(4) no
C5 C6 C7 C8 177.7(3) no
S1 C9 C10 C11 173.37(13) no
S1 C9 C14 C13 -175.06(13) no
C10 C9 C14 C13 0.9(3) no
C14 C9 C10 C11 -2.6(3) no
C9 C10 C11 C12 1.9(3) no
C10 C11 C12 C13 0.6(3) no
C10 C11 C12 C15 -179.00(18) no
C11 C12 C13 C14 -2.4(3) no
C15 C12 C13 C14 177.15(19) no
C12 C13 C14 C9 1.7(4) no
N1 C16 C17 C18 -177.15(14) no
N1 C16 C24 N2 -4.4(2) no
N1 C16 C24 C20 175.03(13) no
C17 C16 C24 N2 175.66(14) no
C17 C16 C24 C20 -4.9(3) no
C24 C16 C17 C18 2.8(3) no
C16 C17 C18 C19 1.1(3) no
C17 C18 C19 S2 -178.21(14) no
C17 C18 C19 C20 -2.9(3) no
S2 C19 C20 C21 -3.8(3) no
S2 C19 C20 C24 175.81(10) no
C18 C19 C20 C21 -178.82(15) no
C18 C19 C20 C24 0.8(3) no
C19 C20 C21 C22 177.05(15) no
C19 C20 C24 N2 -177.52(14) no
C19 C20 C24 C16 3.1(3) no
C21 C20 C24 N2 2.1(3) no
C21 C20 C24 C16 -177.31(14) no
C24 C20 C21 C22 -2.5(3) no
C20 C21 C22 C23 1.3(3) no
C21 C22 C23 N2 0.6(3) no
S2 C25 C26 C27 173.50(17) no
S2 C25 C30 C29 -172.86(17) no
C26 C25 C30 C29 1.9(4) no
C30 C25 C26 C27 -1.3(4) no
C25 C26 C27 C28 -0.3(4) no
C26 C27 C28 C29 1.3(5) no
C26 C27 C28 C31 -176.1(3) no
C27 C28 C29 C30 -0.7(5) no
C31 C28 C29 C30 176.7(3) no
C28 C29 C30 C25 -0.9(5) no
